data_4315347
loop_
_publ_author_name
'Kristen A. Thoreson'
'Angela D. Follett'
'Kristopher McNeill'

_publ_section_title
;
 Synthesis and Characterization of Pentaphosphino Zero-Valent Iron
 Complexes and Their Corresponding Iron(II)-Chloride and -Hydride
 Complexes
;
_journal_name_full 'Inorganic Chemistry'
_journal_page_first 3942
_journal_page_last 3949
_journal_paper_doi 10.1021/ic1003325
_journal_volume 49
_journal_year 2010
_chemical_formula_moiety 'C16 H43 Cl Fe P5 Si, Cl'
_chemical_formula_sum 'C16 H43 Cl2 Fe P5 Si'
_chemical_formula_weight 545.19
_chemical_name_common SiP3(dmpe)FeClCl
_chemical_name_systematic
; 
 ? 
;
_space_group_IT_number 15
_symmetry_cell_setting monoclinic
_symmetry_space_group_name_Hall '-C 2yc'
_symmetry_space_group_name_H-M 'C 1 2/c 1'
_atom_sites_solution_hydrogens geom
_atom_sites_solution_primary direct
_atom_sites_solution_secondary difmap
_audit_creation_method SHELXL-97
_cell_angle_alpha 90.00
_cell_angle_beta 115.254(1)
_cell_angle_gamma 90.00
_cell_formula_units_Z 8
_cell_length_a 33.776(2)
_cell_length_b 9.5076(7)
_cell_length_c 18.121(1)
_cell_measurement_reflns_used 3615
_cell_measurement_temperature 173(2)
_cell_measurement_theta_max 27.45
_cell_measurement_theta_min 2.24
_cell_volume 5263.0(6)
_computing_cell_refinement 'Bruker SMART'
_computing_data_collection 'Bruker SMART'
_computing_data_reduction 'Bruker SAINT'
_computing_molecular_graphics 'SHELXTL, Bruker'
_computing_publication_material 'Bruker SHELXTL'
_computing_structure_refinement 'SHELXL-97 (Sheldrick, 1997)'
_computing_structure_solution SIR-97
_diffrn_ambient_temperature 173(2)
_diffrn_measured_fraction_theta_full 0.999
_diffrn_measured_fraction_theta_max 0.999
_diffrn_measurement_device_type 'Siemens SMART Platform CCD'
_diffrn_measurement_method 'area detector, omega scans per phi'
_diffrn_radiation_monochromator graphite
_diffrn_radiation_source 'normal-focus sealed tube'
_diffrn_radiation_type MoK\a
_diffrn_radiation_wavelength 0.71073
_diffrn_reflns_av_R_equivalents 0.0328
_diffrn_reflns_av_sigmaI/netI 0.0252
_diffrn_reflns_limit_h_max 43
_diffrn_reflns_limit_h_min -43
_diffrn_reflns_limit_k_max 12
_diffrn_reflns_limit_k_min -12
_diffrn_reflns_limit_l_max 23
_diffrn_reflns_limit_l_min -23
_diffrn_reflns_number 30228
_diffrn_reflns_theta_full 27.49
_diffrn_reflns_theta_max 27.49
_diffrn_reflns_theta_min 1.33
_exptl_absorpt_coefficient_mu 1.127
_exptl_absorpt_correction_T_max 0.713
_exptl_absorpt_correction_T_min 0.579
_exptl_absorpt_correction_type multi-scan
_exptl_absorpt_process_details 'SADABS, R. Blessing, 1995'
_exptl_crystal_colour pink
_exptl_crystal_density_diffrn 1.376
_exptl_crystal_density_method 'not measured'
_exptl_crystal_description block
_exptl_crystal_F_000 2304
_exptl_crystal_size_max 0.5
_exptl_crystal_size_mid 0.5
_exptl_crystal_size_min 0.3
_refine_diff_density_max 0.348
_refine_diff_density_min -0.327
_refine_diff_density_rms 0.057
_refine_ls_extinction_method none
_refine_ls_goodness_of_fit_ref 1.033
_refine_ls_hydrogen_treatment constr
_refine_ls_matrix_type full
_refine_ls_number_parameters 244
_refine_ls_number_reflns 6043
_refine_ls_number_restraints 3
_refine_ls_restrained_S_all 1.034
_refine_ls_R_factor_all 0.0429
_refine_ls_R_factor_gt 0.0314
_refine_ls_shift/su_max 0.000
_refine_ls_shift/su_mean 0.000
_refine_ls_structure_factor_coef Fsqd
_refine_ls_weighting_details 'calc w=1/[\s^2^(Fo^2^)+(0.0326P)^2^+4.9120P] where P=(Fo^2^+2Fc^2^)/3'
_refine_ls_weighting_scheme calc
_refine_ls_wR_factor_gt 0.0680
_refine_ls_wR_factor_ref 0.0721
_reflns_number_gt 5062
_reflns_number_total 6043
_reflns_threshold_expression >2sigma(I)
_cod_data_source_file ic1003325_si_002_2.cif
_cod_data_source_block 06080m
_cod_original_cell_volume 5262.9(6)
_cod_database_code 4315347

loop_
_symmetry_equiv_pos_as_xyz
'x, y, z'
'-x, y, -z+1/2'
'x+1/2, y+1/2, z'
'-x+1/2, y+1/2, -z+1/2'
'-x, -y, -z'
'x, -y, z-1/2'
'-x+1/2, -y+1/2, -z'
'x+1/2, -y+1/2, z-1/2'

loop_
_atom_site_label
_atom_site_type_symbol
_atom_site_fract_x
_atom_site_fract_y
_atom_site_fract_z
_atom_site_U_iso_or_equiv
_atom_site_adp_type
_atom_site_occupancy
_atom_site_symmetry_multiplicity
_atom_site_calc_flag
_atom_site_refinement_flags
_atom_site_disorder_assembly
_atom_site_disorder_group
Fe1 Fe 0.140950(8) 0.20349(3) 0.229279(15) 0.02219(7) Uani 1 1 d . A .
Cl1 Cl 0.210424(15) 0.09319(5) 0.27094(3) 0.03574(12) Uani 1 1 d . . .
Cl2 Cl 0.071855(17) 0.33939(6) 0.45730(3) 0.04335(14) Uani 1 1 d . . .
Si1 Si 0.062880(17) 0.25993(6) 0.00875(3) 0.02939(12) Uani 1 1 d . . .
P1 P 0.073146(17) 0.29516(6) 0.18574(3) 0.03158(12) Uani 1 1 d . . .
P2 P 0.155950(16) 0.33235(5) 0.13693(3) 0.02495(11) Uani 1 1 d . . .
P3 P 0.111693(16) 0.02744(5) 0.13537(3) 0.02649(11) Uani 1 1 d . . .
P4 P 0.139909(17) 0.07343(6) 0.33585(3) 0.03132(12) Uani 1 1 d D . .
P5 P 0.17846(2) 0.36310(6) 0.33014(3) 0.04127(15) Uani 1 1 d D . .
C1 C 0.02970(7) 0.1727(3) 0.18072(16) 0.0527(7) Uani 1 1 d . . .
H1A H 0.0015 0.2038 0.1382 0.079 Uiso 1 1 calc R . .
H1B H 0.0281 0.1714 0.2335 0.079 Uiso 1 1 calc R . .
H1C H 0.0364 0.0780 0.1679 0.079 Uiso 1 1 calc R . .
C2 C 0.05948(9) 0.4373(3) 0.23860(15) 0.0592(8) Uani 1 1 d . . .
H2A H 0.0279 0.4545 0.2121 0.089 Uiso 1 1 calc R . .
H2B H 0.0751 0.5230 0.2364 0.089 Uiso 1 1 calc R . .
H2C H 0.0682 0.4107 0.2957 0.089 Uiso 1 1 calc R . .
C3 C 0.04902(6) 0.3653(2) 0.08122(12) 0.0318(4) Uani 1 1 d . . .
H3A H 0.0594 0.4630 0.0822 0.038 Uiso 1 1 calc R . .
H3B H 0.0168 0.3683 0.0611 0.038 Uiso 1 1 calc R . .
C4 C 0.15565(8) 0.5245(2) 0.14446(13) 0.0415(5) Uani 1 1 d . . .
H4A H 0.1588 0.5662 0.0978 0.062 Uiso 1 1 calc R . .
H4B H 0.1800 0.5547 0.1952 0.062 Uiso 1 1 calc R . .
H4C H 0.1279 0.5553 0.1443 0.062 Uiso 1 1 calc R . .
C5 C 0.20950(6) 0.3076(2) 0.13608(13) 0.0388(5) Uani 1 1 d . . .
H5A H 0.2116 0.3670 0.0937 0.058 Uiso 1 1 calc R . .
H5B H 0.2130 0.2087 0.1248 0.058 Uiso 1 1 calc R . .
H5C H 0.2326 0.3337 0.1894 0.058 Uiso 1 1 calc R . .
C6 C 0.12000(6) 0.3087(2) 0.02798(11) 0.0284(4) Uani 1 1 d . . .
H6A H 0.1323 0.2343 0.0057 0.034 Uiso 1 1 calc R . .
H6B H 0.1193 0.3972 -0.0013 0.034 Uiso 1 1 calc R . .
C7 C 0.09320(8) -0.1393(2) 0.16116(14) 0.0421(5) Uani 1 1 d . . .
H7A H 0.0797 -0.1975 0.1120 0.063 Uiso 1 1 calc R . .
H7B H 0.0717 -0.1202 0.1830 0.063 Uiso 1 1 calc R . .
H7C H 0.1183 -0.1893 0.2022 0.063 Uiso 1 1 calc R . .
C8 C 0.14869(7) -0.0484(2) 0.09663(13) 0.0381(5) Uani 1 1 d . . .
H8A H 0.1332 -0.1207 0.0560 0.057 Uiso 1 1 calc R . .
H8B H 0.1738 -0.0908 0.1418 0.057 Uiso 1 1 calc R . .
H8C H 0.1589 0.0256 0.0713 0.057 Uiso 1 1 calc R . .
C9 C 0.06403(6) 0.0706(2) 0.03922(12) 0.0338(4) Uani 1 1 d . . .
H9A H 0.0369 0.0493 0.0453 0.041 Uiso 1 1 calc R . .
H9B H 0.0645 0.0101 -0.0049 0.041 Uiso 1 1 calc R . .
C10 C 0.02428(7) 0.2901(3) -0.09979(13) 0.0450(6) Uani 1 1 d . . .
H10A H 0.0273 0.3869 -0.1151 0.067 Uiso 1 1 calc R . .
H10B H -0.0058 0.2746 -0.1067 0.067 Uiso 1 1 calc R . .
H10C H 0.0310 0.2245 -0.1347 0.067 Uiso 1 1 calc R . .
C11 C 0.16620(12) -0.0991(3) 0.3592(2) 0.0846(12) Uani 1 1 d . A .
H11A H 0.1793 -0.1143 0.4184 0.127 Uiso 1 1 calc R . .
H11B H 0.1891 -0.1033 0.3397 0.127 Uiso 1 1 calc R . .
H11C H 0.1443 -0.1723 0.3322 0.127 Uiso 1 1 calc R . .
C12 C 0.09262(7) 0.0330(3) 0.35546(14) 0.0447(6) Uani 1 1 d . A .
H12A H 0.1020 -0.0209 0.4062 0.067 Uiso 1 1 calc R . .
H12B H 0.0716 -0.0226 0.3102 0.067 Uiso 1 1 calc R . .
H12C H 0.0787 0.1207 0.3605 0.067 Uiso 1 1 calc R . .
C15 C 0.15968(12) 0.5360(3) 0.3453(2) 0.0930(12) Uani 1 1 d . A .
H15A H 0.1834 0.5840 0.3905 0.140 Uiso 1 1 calc R . .
H15B H 0.1345 0.5250 0.3582 0.140 Uiso 1 1 calc R . .
H15C H 0.1511 0.5918 0.2954 0.140 Uiso 1 1 calc R . .
C16 C 0.23387(9) 0.4090(3) 0.34912(19) 0.0735(9) Uani 1 1 d . A .
H16A H 0.2480 0.4572 0.4018 0.110 Uiso 1 1 calc R . .
H16B H 0.2334 0.4714 0.3057 0.110 Uiso 1 1 calc R . .
H16C H 0.2502 0.3234 0.3501 0.110 Uiso 1 1 calc R . .
C13 C 0.18062(17) 0.1467(6) 0.4303(4) 0.0400(11) Uani 0.525(3) 1 d PD A 1
H13A H 0.1766 0.1089 0.4775 0.048 Uiso 0.525(3) 1 calc PR A 1
H13B H 0.2105 0.1223 0.4370 0.048 Uiso 0.525(3) 1 calc PR A 1
C14 C 0.17437(15) 0.3029(5) 0.4250(2) 0.0397(7) Uani 0.525(3) 1 d PD A 1
H14A H 0.1972 0.3489 0.4735 0.048 Uiso 0.525(3) 1 calc PR A 1
H14B H 0.1453 0.3274 0.4225 0.048 Uiso 0.525(3) 1 calc PR A 1
C13' C 0.16496(18) 0.1845(7) 0.4304(4) 0.0400(11) Uani 0.475(3) 1 d PD A 2
H13C H 0.1428 0.2504 0.4326 0.048 Uiso 0.475(3) 1 calc PR A 2
H13D H 0.1751 0.1237 0.4794 0.048 Uiso 0.475(3) 1 calc PR A 2
C14' C 0.20323(15) 0.2664(5) 0.4295(3) 0.0397(7) Uani 0.475(3) 1 d PD A 2
H14C H 0.2268 0.2024 0.4315 0.048 Uiso 0.475(3) 1 calc PR A 2
H14D H 0.2153 0.3326 0.4760 0.048 Uiso 0.475(3) 1 calc PR A 2

loop_
_atom_site_aniso_label
_atom_site_aniso_U_11
_atom_site_aniso_U_22
_atom_site_aniso_U_33
_atom_site_aniso_U_23
_atom_site_aniso_U_13
_atom_site_aniso_U_12
Fe1 0.02210(13) 0.02147(13) 0.02245(13) 0.00246(10) 0.00899(10) 0.00292(10)
Cl1 0.0261(2) 0.0386(3) 0.0387(3) 0.0051(2) 0.0102(2) 0.0090(2)
Cl2 0.0336(3) 0.0415(3) 0.0442(3) -0.0097(2) 0.0063(2) 0.0008(2)
Si1 0.0237(3) 0.0357(3) 0.0242(3) 0.0020(2) 0.0058(2) -0.0002(2)
P1 0.0296(3) 0.0396(3) 0.0288(3) 0.0099(2) 0.0155(2) 0.0141(2)
P2 0.0244(2) 0.0245(2) 0.0240(2) 0.00168(19) 0.00851(19) -0.00215(19)
P3 0.0256(2) 0.0234(2) 0.0298(3) -0.00056(19) 0.0112(2) -0.00193(19)
P4 0.0330(3) 0.0311(3) 0.0290(3) 0.0090(2) 0.0124(2) 0.0029(2)
P5 0.0630(4) 0.0295(3) 0.0244(3) -0.0014(2) 0.0119(3) -0.0081(3)
C1 0.0274(11) 0.0808(19) 0.0572(15) 0.0351(14) 0.0250(11) 0.0153(11)
C2 0.0697(17) 0.0742(18) 0.0383(13) 0.0101(12) 0.0277(13) 0.0446(15)
C3 0.0268(10) 0.0390(11) 0.0293(10) 0.0096(9) 0.0117(8) 0.0089(8)
C4 0.0594(14) 0.0241(10) 0.0327(11) 0.0030(9) 0.0118(10) -0.0061(10)
C5 0.0265(10) 0.0510(14) 0.0404(12) 0.0017(10) 0.0158(9) -0.0075(9)
C6 0.0297(10) 0.0322(10) 0.0231(9) 0.0008(8) 0.0111(8) -0.0010(8)
C7 0.0492(13) 0.0268(11) 0.0488(13) 0.0022(10) 0.0196(11) -0.0069(10)
C8 0.0397(12) 0.0340(11) 0.0431(12) -0.0099(9) 0.0201(10) 0.0001(9)
C9 0.0270(10) 0.0365(11) 0.0320(10) -0.0024(9) 0.0069(8) -0.0058(8)
C10 0.0367(12) 0.0551(15) 0.0307(11) 0.0033(10) 0.0025(9) 0.0006(11)
C11 0.122(3) 0.074(2) 0.085(2) 0.0557(18) 0.070(2) 0.065(2)
C12 0.0417(13) 0.0574(15) 0.0375(12) 0.0145(11) 0.0193(10) -0.0009(11)
C15 0.101(3) 0.063(2) 0.108(3) -0.053(2) 0.037(2) -0.0052(19)
C16 0.0508(16) 0.071(2) 0.0684(19) -0.0287(16) -0.0041(14) -0.0145(14)
C13 0.031(3) 0.056(3) 0.0239(12) 0.0122(19) 0.003(2) 0.001(2)
C14 0.0358(17) 0.053(2) 0.0246(14) -0.0011(13) 0.0073(15) -0.0072(16)
C13' 0.031(3) 0.056(3) 0.0239(12) 0.0122(19) 0.003(2) 0.001(2)
C14' 0.0358(17) 0.053(2) 0.0246(14) -0.0011(13) 0.0073(15) -0.0072(16)

loop_
_atom_type_symbol
_atom_type_description
_atom_type_scat_dispersion_real
_atom_type_scat_dispersion_imag
_atom_type_scat_source
C C 0.0033 0.0016 'International Tables Vol C Tables 4.2.6.8 and 6.1.1.4'
H H 0.0000 0.0000 'International Tables Vol C Tables 4.2.6.8 and 6.1.1.4'
Si Si 0.0817 0.0704 'International Tables Vol C Tables 4.2.6.8 and 6.1.1.4'
P P 0.1023 0.0942 'International Tables Vol C Tables 4.2.6.8 and 6.1.1.4'
Cl Cl 0.1484 0.1585 'International Tables Vol C Tables 4.2.6.8 and 6.1.1.4'
Fe Fe 0.3463 0.8444 'International Tables Vol C Tables 4.2.6.8 and 6.1.1.4'

loop_
_geom_angle_atom_site_label_1
_geom_angle_atom_site_label_2
_geom_angle_atom_site_label_3
_geom_angle
_geom_angle_site_symmetry_1
_geom_angle_site_symmetry_3
_geom_angle_publ_flag
P1 Fe1 P3 88.32(2) . . ?
P1 Fe1 P5 98.98(2) . . ?
P3 Fe1 P5 172.58(2) . . ?
P1 Fe1 P2 92.62(2) . . ?
P3 Fe1 P2 90.45(2) . . ?
P5 Fe1 P2 90.52(2) . . ?
P1 Fe1 P4 97.13(2) . . ?
P3 Fe1 P4 94.27(2) . . ?
P5 Fe1 P4 83.58(2) . . ?
P2 Fe1 P4 169.28(2) . . ?
P1 Fe1 Cl1 176.36(2) . . ?
P3 Fe1 Cl1 88.17(2) . . ?
P5 Fe1 Cl1 84.50(2) . . ?
P2 Fe1 Cl1 88.40(2) . . ?
P4 Fe1 Cl1 82.14(2) . . ?
C10 Si1 C3 112.88(10) . . ?
C10 Si1 C6 111.18(10) . . ?
C3 Si1 C6 106.57(9) . . ?
C10 Si1 C9 112.06(10) . . ?
C3 Si1 C9 106.73(9) . . ?
C6 Si1 C9 107.05(9) . . ?
C2 P1 C3 99.89(10) . . ?
C2 P1 C1 96.85(13) . . ?
C3 P1 C1 100.62(10) . . ?
C2 P1 Fe1 123.29(9) . . ?
C3 P1 Fe1 115.99(6) . . ?
C1 P1 Fe1 116.18(8) . . ?
C5 P2 C4 99.55(11) . . ?
C5 P2 C6 100.24(9) . . ?
C4 P2 C6 100.35(9) . . ?
C5 P2 Fe1 117.58(7) . . ?
C4 P2 Fe1 117.86(8) . . ?
C6 P2 Fe1 117.86(6) . . ?
C8 P3 C7 96.90(11) . . ?
C8 P3 C9 100.94(10) . . ?
C7 P3 C9 100.26(10) . . ?
C8 P3 Fe1 115.22(7) . . ?
C7 P3 Fe1 121.87(8) . . ?
C9 P3 Fe1 117.73(7) . . ?
C13 P4 C12 105.8(2) . . ?
C13 P4 C11 91.6(2) . . ?
C12 P4 C11 98.37(14) . . ?
C13 P4 C13' 19.87(19) . . ?
C12 P4 C13' 91.8(2) . . ?
C11 P4 C13' 107.9(2) . . ?
C13 P4 Fe1 107.9(2) . . ?
C12 P4 Fe1 127.24(8) . . ?
C11 P4 Fe1 119.74(9) . . ?
C13' P4 Fe1 107.5(2) . . ?
C16 P5 C15 98.75(16) . . ?
C16 P5 C14' 86.20(18) . . ?
C15 P5 C14' 109.8(2) . . ?
C16 P5 C14 112.05(17) . . ?
C15 P5 C14 88.31(19) . . ?
C14' P5 C14 31.15(19) . . ?
C16 P5 Fe1 119.10(10) . . ?
C15 P5 Fe1 127.31(12) . . ?
C14' P5 Fe1 108.03(15) . . ?
C14 P5 Fe1 107.28(13) . . ?
P1 C1 H1A 109.5 . . ?
P1 C1 H1B 109.5 . . ?
H1A C1 H1B 109.5 . . ?
P1 C1 H1C 109.5 . . ?
H1A C1 H1C 109.5 . . ?
H1B C1 H1C 109.5 . . ?
P1 C2 H2A 109.5 . . ?
P1 C2 H2B 109.5 . . ?
H2A C2 H2B 109.5 . . ?
P1 C2 H2C 109.5 . . ?
H2A C2 H2C 109.5 . . ?
H2B C2 H2C 109.5 . . ?
P1 C3 Si1 113.39(10) . . ?
P1 C3 H3A 108.9 . . ?
Si1 C3 H3A 108.9 . . ?
P1 C3 H3B 108.9 . . ?
Si1 C3 H3B 108.9 . . ?
H3A C3 H3B 107.7 . . ?
P2 C4 H4A 109.5 . . ?
P2 C4 H4B 109.5 . . ?
H4A C4 H4B 109.5 . . ?
P2 C4 H4C 109.5 . . ?
H4A C4 H4C 109.5 . . ?
H4B C4 H4C 109.5 . . ?
P2 C5 H5A 109.5 . . ?
P2 C5 H5B 109.5 . . ?
H5A C5 H5B 109.5 . . ?
P2 C5 H5C 109.5 . . ?
H5A C5 H5C 109.5 . . ?
H5B C5 H5C 109.5 . . ?
P2 C6 Si1 112.79(10) . . ?
P2 C6 H6A 109.0 . . ?
Si1 C6 H6A 109.0 . . ?
P2 C6 H6B 109.0 . . ?
Si1 C6 H6B 109.0 . . ?
H6A C6 H6B 107.8 . . ?
P3 C7 H7A 109.5 . . ?
P3 C7 H7B 109.5 . . ?
H7A C7 H7B 109.5 . . ?
P3 C7 H7C 109.5 . . ?
H7A C7 H7C 109.5 . . ?
H7B C7 H7C 109.5 . . ?
P3 C8 H8A 109.5 . . ?
P3 C8 H8B 109.5 . . ?
H8A C8 H8B 109.5 . . ?
P3 C8 H8C 109.5 . . ?
H8A C8 H8C 109.5 . . ?
H8B C8 H8C 109.5 . . ?
P3 C9 Si1 113.04(10) . . ?
P3 C9 H9A 109.0 . . ?
Si1 C9 H9A 109.0 . . ?
P3 C9 H9B 109.0 . . ?
Si1 C9 H9B 109.0 . . ?
H9A C9 H9B 107.8 . . ?
Si1 C10 H10A 109.5 . . ?
Si1 C10 H10B 109.5 . . ?
H10A C10 H10B 109.5 . . ?
Si1 C10 H10C 109.5 . . ?
H10A C10 H10C 109.5 . . ?
H10B C10 H10C 109.5 . . ?
P4 C11 H11A 109.5 . . ?
P4 C11 H11B 109.5 . . ?
H11A C11 H11B 109.5 . . ?
P4 C11 H11C 109.5 . . ?
H11A C11 H11C 109.5 . . ?
H11B C11 H11C 109.5 . . ?
P4 C12 H12A 109.5 . . ?
P4 C12 H12B 109.5 . . ?
H12A C12 H12B 109.5 . . ?
P4 C12 H12C 109.5 . . ?
H12A C12 H12C 109.5 . . ?
H12B C12 H12C 109.5 . . ?
P5 C15 H15A 109.5 . . ?
P5 C15 H15B 109.5 . . ?
H15A C15 H15B 109.5 . . ?
P5 C15 H15C 109.5 . . ?
H15A C15 H15C 109.5 . . ?
H15B C15 H15C 109.5 . . ?
P5 C16 H16A 109.5 . . ?
P5 C16 H16B 109.5 . . ?
H16A C16 H16B 109.5 . . ?
P5 C16 H16C 109.5 . . ?
H16A C16 H16C 109.5 . . ?
H16B C16 H16C 109.5 . . ?
C14 C13 P4 106.9(3) . . ?
C14 C13 H13A 110.3 . . ?
P4 C13 H13A 110.3 . . ?
C14 C13 H13B 110.3 . . ?
P4 C13 H13B 110.3 . . ?
H13A C13 H13B 108.6 . . ?
C13 C14 P5 107.4(3) . . ?
C13 C14 H14A 110.2 . . ?
P5 C14 H14A 110.2 . . ?
C13 C14 H14B 110.2 . . ?
P5 C14 H14B 110.2 . . ?
H14A C14 H14B 108.5 . . ?
C14' C13' P4 109.4(4) . . ?
C14' C13' H13C 109.8 . . ?
P4 C13' H13C 109.8 . . ?
C14' C13' H13D 109.8 . . ?
P4 C13' H13D 109.8 . . ?
H13C C13' H13D 108.2 . . ?
C13' C14' P5 103.3(4) . . ?
C13' C14' H14C 111.1 . . ?
P5 C14' H14C 111.1 . . ?
C13' C14' H14D 111.1 . . ?
P5 C14' H14D 111.1 . . ?
H14C C14' H14D 109.1 . . ?

loop_
_geom_bond_atom_site_label_1
_geom_bond_atom_site_label_2
_geom_bond_distance
_geom_bond_site_symmetry_2
_geom_bond_publ_flag
Fe1 P1 2.2550(6) . ?
Fe1 P3 2.2889(6) . ?
Fe1 P5 2.2962(6) . ?
Fe1 P2 2.2982(5) . ?
Fe1 P4 2.3059(6) . ?
Fe1 Cl1 2.3800(5) . ?
Si1 C10 1.861(2) . ?
Si1 C3 1.863(2) . ?
Si1 C6 1.8669(19) . ?
Si1 C9 1.878(2) . ?
P1 C2 1.826(2) . ?
P1 C3 1.8382(19) . ?
P1 C1 1.844(2) . ?
P2 C5 1.831(2) . ?
P2 C4 1.832(2) . ?
P2 C6 1.8376(19) . ?
P3 C8 1.823(2) . ?
P3 C7 1.836(2) . ?
P3 C9 1.845(2) . ?
P4 C13 1.816(6) . ?
P4 C12 1.819(2) . ?
P4 C11 1.827(3) . ?
P4 C13' 1.879(7) . ?
P5 C16 1.806(3) . ?
P5 C15 1.824(3) . ?
P5 C14' 1.871(4) . ?
P5 C14 1.871(4) . ?
C1 H1A 0.9800 . ?
C1 H1B 0.9800 . ?
C1 H1C 0.9800 . ?
C2 H2A 0.9800 . ?
C2 H2B 0.9800 . ?
C2 H2C 0.9800 . ?
C3 H3A 0.9900 . ?
C3 H3B 0.9900 . ?
C4 H4A 0.9800 . ?
C4 H4B 0.9800 . ?
C4 H4C 0.9800 . ?
C5 H5A 0.9800 . ?
C5 H5B 0.9800 . ?
C5 H5C 0.9800 . ?
C6 H6A 0.9900 . ?
C6 H6B 0.9900 . ?
C7 H7A 0.9800 . ?
C7 H7B 0.9800 . ?
C7 H7C 0.9800 . ?
C8 H8A 0.9800 . ?
C8 H8B 0.9800 . ?
C8 H8C 0.9800 . ?
C9 H9A 0.9900 . ?
C9 H9B 0.9900 . ?
C10 H10A 0.9800 . ?
C10 H10B 0.9800 . ?
C10 H10C 0.9800 . ?
C11 H11A 0.9800 . ?
C11 H11B 0.9800 . ?
C11 H11C 0.9800 . ?
C12 H12A 0.9800 . ?
C12 H12B 0.9800 . ?
C12 H12C 0.9800 . ?
C15 H15A 0.9800 . ?
C15 H15B 0.9800 . ?
C15 H15C 0.9800 . ?
C16 H16A 0.9800 . ?
C16 H16B 0.9800 . ?
C16 H16C 0.9800 . ?
C13 C14 1.498(7) . ?
C13 H13A 0.9900 . ?
C13 H13B 0.9900 . ?
C14 H14A 0.9900 . ?
C14 H14B 0.9900 . ?
C13' C14' 1.516(7) . ?
C13' H13C 0.9900 . ?
C13' H13D 0.9900 . ?
C14' H14C 0.9900 . ?
C14' H14D 0.9900 . ?

loop_
_geom_torsion_atom_site_label_1
_geom_torsion_atom_site_label_2
_geom_torsion_atom_site_label_3
_geom_torsion_atom_site_label_4
_geom_torsion
_geom_torsion_site_symmetry_1
_geom_torsion_site_symmetry_2
_geom_torsion_site_symmetry_3
_geom_torsion_site_symmetry_4
_geom_torsion_publ_flag
P3 Fe1 P1 C2 169.57(11) . . . . ?
P5 Fe1 P1 C2 -9.12(12) . . . . ?
P2 Fe1 P1 C2 -100.06(11) . . . . ?
P4 Fe1 P1 C2 75.47(11) . . . . ?
Cl1 Fe1 P1 C2 153.8(3) . . . . ?
P3 Fe1 P1 C3 -67.15(8) . . . . ?
P5 Fe1 P1 C3 114.17(8) . . . . ?
P2 Fe1 P1 C3 23.23(8) . . . . ?
P4 Fe1 P1 C3 -161.24(8) . . . . ?
Cl1 Fe1 P1 C3 -82.9(4) . . . . ?
P3 Fe1 P1 C1 50.78(10) . . . . ?
P5 Fe1 P1 C1 -127.91(10) . . . . ?
P2 Fe1 P1 C1 141.15(10) . . . . ?
P4 Fe1 P1 C1 -43.32(10) . . . . ?
Cl1 Fe1 P1 C1 35.0(4) . . . . ?
P1 Fe1 P2 C5 -179.03(9) . . . . ?
P3 Fe1 P2 C5 -90.70(9) . . . . ?
P5 Fe1 P2 C5 81.95(9) . . . . ?
P4 Fe1 P2 C5 25.52(15) . . . . ?
Cl1 Fe1 P2 C5 -2.53(9) . . . . ?
P1 Fe1 P2 C4 61.77(9) . . . . ?
P3 Fe1 P2 C4 150.11(9) . . . . ?
P5 Fe1 P2 C4 -37.24(9) . . . . ?
P4 Fe1 P2 C4 -93.68(15) . . . . ?
Cl1 Fe1 P2 C4 -121.73(9) . . . . ?
P1 Fe1 P2 C6 -58.84(8) . . . . ?
P3 Fe1 P2 C6 29.49(8) . . . . ?
P5 Fe1 P2 C6 -157.86(8) . . . . ?
P4 Fe1 P2 C6 145.71(13) . . . . ?
Cl1 Fe1 P2 C6 117.66(8) . . . . ?
P1 Fe1 P3 C8 151.06(8) . . . . ?
P5 Fe1 P3 C8 -39.0(2) . . . . ?
P2 Fe1 P3 C8 58.46(8) . . . . ?
P4 Fe1 P3 C8 -111.91(8) . . . . ?
Cl1 Fe1 P3 C8 -29.93(8) . . . . ?
P1 Fe1 P3 C7 -92.25(9) . . . . ?
P5 Fe1 P3 C7 77.7(2) . . . . ?
P2 Fe1 P3 C7 175.15(9) . . . . ?
P4 Fe1 P3 C7 4.78(9) . . . . ?
Cl1 Fe1 P3 C7 86.76(9) . . . . ?
P1 Fe1 P3 C9 32.08(8) . . . . ?
P5 Fe1 P3 C9 -158.02(18) . . . . ?
P2 Fe1 P3 C9 -60.53(8) . . . . ?
P4 Fe1 P3 C9 129.11(8) . . . . ?
Cl1 Fe1 P3 C9 -148.91(8) . . . . ?
P1 Fe1 P4 C13 -114.46(18) . . . . ?
P3 Fe1 P4 C13 156.70(18) . . . . ?
P5 Fe1 P4 C13 -16.17(18) . . . . ?
P2 Fe1 P4 C13 40.8(2) . . . . ?
Cl1 Fe1 P4 C13 69.14(18) . . . . ?
P1 Fe1 P4 C12 12.75(11) . . . . ?
P3 Fe1 P4 C12 -76.09(11) . . . . ?
P5 Fe1 P4 C12 111.04(11) . . . . ?
P2 Fe1 P4 C12 168.02(14) . . . . ?
Cl1 Fe1 P4 C12 -163.65(11) . . . . ?
P1 Fe1 P4 C11 142.90(16) . . . . ?
P3 Fe1 P4 C11 54.07(16) . . . . ?
P5 Fe1 P4 C11 -118.80(16) . . . . ?
P2 Fe1 P4 C11 -61.8(2) . . . . ?
Cl1 Fe1 P4 C11 -33.49(16) . . . . ?
P1 Fe1 P4 C13' -93.60(19) . . . . ?
P3 Fe1 P4 C13' 177.57(19) . . . . ?
P5 Fe1 P4 C13' 4.70(19) . . . . ?
P2 Fe1 P4 C13' 61.7(2) . . . . ?
Cl1 Fe1 P4 C13' 90.01(19) . . . . ?
P1 Fe1 P5 C16 -145.63(13) . . . . ?
P3 Fe1 P5 C16 44.6(2) . . . . ?
P2 Fe1 P5 C16 -52.90(13) . . . . ?
P4 Fe1 P5 C16 118.12(13) . . . . ?
Cl1 Fe1 P5 C16 35.44(13) . . . . ?
P1 Fe1 P5 C15 -15.61(17) . . . . ?
P3 Fe1 P5 C15 174.6(2) . . . . ?
P2 Fe1 P5 C15 77.12(17) . . . . ?
P4 Fe1 P5 C15 -111.86(17) . . . . ?
Cl1 Fe1 P5 C15 165.46(17) . . . . ?
P1 Fe1 P5 C14' 118.54(16) . . . . ?
P3 Fe1 P5 C14' -51.2(2) . . . . ?
P2 Fe1 P5 C14' -148.72(16) . . . . ?
P4 Fe1 P5 C14' 22.30(16) . . . . ?
Cl1 Fe1 P5 C14' -60.38(16) . . . . ?
P1 Fe1 P5 C14 85.82(15) . . . . ?
P3 Fe1 P5 C14 -84.0(2) . . . . ?
P2 Fe1 P5 C14 178.55(15) . . . . ?
P4 Fe1 P5 C14 -10.42(15) . . . . ?
Cl1 Fe1 P5 C14 -93.10(15) . . . . ?
C2 P1 C3 Si1 171.89(14) . . . . ?
C1 P1 C3 Si1 -89.15(13) . . . . ?
Fe1 P1 C3 Si1 37.07(13) . . . . ?
C10 Si1 C3 P1 159.74(11) . . . . ?
C6 Si1 C3 P1 -77.93(13) . . . . ?
C9 Si1 C3 P1 36.20(14) . . . . ?
C5 P2 C6 Si1 158.43(11) . . . . ?
C4 P2 C6 Si1 -99.78(13) . . . . ?
Fe1 P2 C6 Si1 29.56(13) . . . . ?
C10 Si1 C6 P2 162.68(11) . . . . ?
C3 Si1 C6 P2 39.30(13) . . . . ?
C9 Si1 C6 P2 -74.62(12) . . . . ?
C8 P3 C9 Si1 -97.83(13) . . . . ?
C7 P3 C9 Si1 163.00(12) . . . . ?
Fe1 P3 C9 Si1 28.46(14) . . . . ?
C10 Si1 C9 P3 164.36(11) . . . . ?
C3 Si1 C9 P3 -71.60(13) . . . . ?
C6 Si1 C9 P3 42.21(14) . . . . ?
C12 P4 C13 C14 -92.0(4) . . . . ?
C11 P4 C13 C14 168.8(4) . . . . ?
C13' P4 C13 C14 -45.2(9) . . . . ?
Fe1 P4 C13 C14 46.8(4) . . . . ?
P4 C13 C14 P5 -55.9(4) . . . . ?
C16 P5 C14 C13 -90.6(3) . . . . ?
C15 P5 C14 C13 170.6(3) . . . . ?
C14' P5 C14 C13 -54.5(4) . . . . ?
Fe1 P5 C14 C13 41.9(3) . . . . ?
C13 P4 C13' C14' 55.8(9) . . . . ?
C12 P4 C13' C14' -168.8(4) . . . . ?
C11 P4 C13' C14' 91.8(4) . . . . ?
Fe1 P4 C13' C14' -38.6(4) . . . . ?
P4 C13' C14' P5 55.5(4) . . . . ?
C16 P5 C14' C13' -170.2(4) . . . . ?
C15 P5 C14' C13' 91.9(4) . . . . ?
C14 P5 C14' C13' 43.0(4) . . . . ?
Fe1 P5 C14' C13' -50.8(4) . . . . ?
